data_7044073
loop_
_publ_author_name
'Guo, Jipeng'
'Niu, Yanjun'
'Song, Lanying'
'Xu, Qiaofei'
'Lu, Jingkun'
'Ma, Pengtao'
'Zhang, Dongdi'
'Zhang, Chao'
'Niu, Jingyang'
'Wang, Jingping'

_publ_section_title
;
 Synthesis, characterization and catalytic epoxidation properties of
 lanthanide-stabilized peroxoisopolytungstates
;
_journal_name_full 'Dalton Trans.'
_journal_paper_doi 10.1039/C7DT02471A
_journal_year 2017
_chemical_formula_moiety 'K2 Na1.3333 O124 Sm4 W29, 12.6667(O)'
_chemical_formula_sum 'H57.3333 K2 Na1.3333 O136.6667 Sm4 W29'
_chemical_formula_weight 8286.36
_space_group_crystal_system cubic
_space_group_IT_number 220
_space_group_name_Hall 'I -4bd 2c 3'
_space_group_name_H-M_alt 'I -4 3 d'
_symmetry_space_group_name_Hall 'I -4bd 2c 3'
_symmetry_space_group_name_H-M 'I -4 3 d'
_atom_sites_solution_primary direct
_audit_creation_date 2016-10-28
_audit_creation_method
;
Olex2 1.2-beta
(compiled 2015.01.26 svn.r3150 for OlexSys, GUI svn.r4998)
;
_cell_angle_alpha 90
_cell_angle_beta 90
_cell_angle_gamma 90
_cell_formula_units_Z 12
_cell_length_a 35.953(5)
_cell_length_b 35.953(5)
_cell_length_c 35.953(5)
_cell_measurement_reflns_used 551
_cell_measurement_temperature 296(2)
_cell_measurement_theta_max 19.42
_cell_measurement_theta_min 2.53
_cell_volume 46474(11)
_computing_cell_refinement 'SAINT v7.34A (Bruker, 200?)'
_computing_data_reduction 'SAINT v7.34A (Bruker, 200?)'
_computing_molecular_graphics 'Olex2 (Dolomanov et al., 2009)'
_computing_publication_material 'Olex2 (Dolomanov et al., 2009)'
_computing_structure_refinement 'ShelXL-2014/7 (Sheldrick, 2008)'
_computing_structure_solution 'ShelXS-1997 (Sheldrick, 2008)'
_diffrn_ambient_temperature 296.15
_diffrn_measured_fraction_theta_full 0.996
_diffrn_measured_fraction_theta_max 0.996
_diffrn_measurement_device_type 'CCD area detector'
_diffrn_measurement_method 'phi and omega scans'
_diffrn_radiation_monochromator graphite
_diffrn_radiation_type MoK\a
_diffrn_radiation_wavelength 0.71073
_diffrn_reflns_av_R_equivalents 0.1578
_diffrn_reflns_av_unetI/netI 0.0608
_diffrn_reflns_Laue_measured_fraction_full 0.996
_diffrn_reflns_Laue_measured_fraction_max 0.996
_diffrn_reflns_limit_h_max 30
_diffrn_reflns_limit_h_min -42
_diffrn_reflns_limit_k_max 40
_diffrn_reflns_limit_k_min -42
_diffrn_reflns_limit_l_max 42
_diffrn_reflns_limit_l_min -42
_diffrn_reflns_number 114893
_diffrn_reflns_point_group_measured_fraction_full 0.996
_diffrn_reflns_point_group_measured_fraction_max 0.996
_diffrn_reflns_theta_full 25.086
_diffrn_reflns_theta_max 25.086
_diffrn_reflns_theta_min 1.602
_exptl_absorpt_coefficient_mu 23.076
_exptl_absorpt_correction_T_max 0.0654
_exptl_absorpt_correction_T_min 0.0380
_exptl_absorpt_correction_type multi-scan
_exptl_absorpt_process_details SADABS
_exptl_crystal_colour colorless
_exptl_crystal_density_diffrn 3.553
_exptl_crystal_description block
_exptl_crystal_F_000 43168
_exptl_crystal_size_max 0.41
_exptl_crystal_size_mid 0.32
_exptl_crystal_size_min 0.26
_refine_diff_density_max 1.511
_refine_diff_density_min -1.927
_refine_diff_density_rms 0.317
_refine_ls_abs_structure_details
;
 Flack x determined using 2373 quotients [(I+)-(I-)]/[(I+)+(I-)]
 (Parsons, Flack and Wagner, Acta Cryst. B69 (2013) 249-259).
;
_refine_ls_abs_structure_Flack -0.003(11)
_refine_ls_extinction_method none
_refine_ls_goodness_of_fit_ref 1.063
_refine_ls_hydrogen_treatment undef
_refine_ls_matrix_type full
_refine_ls_number_parameters 406
_refine_ls_number_reflns 6875
_refine_ls_number_restraints 156
_refine_ls_restrained_S_all 1.059
_refine_ls_R_factor_all 0.0643
_refine_ls_R_factor_gt 0.0398
_refine_ls_shift/su_max 0.001
_refine_ls_shift/su_mean 0.000
_refine_ls_structure_factor_coef Fsqd
_refine_ls_weighting_details 'w=1/[\s^2^(Fo^2^)+(0.0484P)^2^+995.6187P] where P=(Fo^2^+2Fc^2^)/3'
_refine_ls_weighting_scheme calc
_refine_ls_wR_factor_gt 0.0882
_refine_ls_wR_factor_ref 0.1003
_reflns_Friedel_coverage 0.901
_reflns_Friedel_fraction_full 0.996
_reflns_Friedel_fraction_max 0.996
_reflns_number_gt 5622
_reflns_number_total 6875
_reflns_threshold_expression 'I > 2\s(I)'
_cod_data_source_file c7dt02471a3.cif
_cod_data_source_block njy1
_cod_depositor_comments
;
The following automatic conversions were performed:

'_exptl_absorpt_correction_type' value 'Multi-scan' changed to
'multi-scan' according to
/home/data/users/saulius/crontab/automatic-downloads/rss-feeds/RSC/lib/dictionaries/cif_core.dic
dictionary named 'cif_core.dic' version 2.4.2 from 2011-04-26.

Automatic conversion script
Id: cif_fix_values 4973 2017-02-22 13:04:09Z antanas 

2024-03-11
Z value and formula fixed to values more according to usual
chemical conventions.                 miguel
;
_cod_original_formula_sum 'H172 K6 Na4 O410 Sm12 W87'
_cod_original_formula_weight 24859.08
_cod_original_formula_moiety '0.25(K24 Na16 O1488 Sm48 W348), 38(O)'
_cod_original_formula_units_Z 4
_cod_original_cell_volume 46475(19)
_cod_database_code 7044073
_shelx_space_group_comment
;
The symmetry employed for this shelxl refinement is uniquely defined
by the following loop, which should always be used as a source of
symmetry information in preference to the above space-group names.
They are only intended as comments.
;
_shelx_estimated_absorpt_t_max 0.065
_shelx_estimated_absorpt_t_min 0.038
_olex2_refinement_description
;
1. Uiso/Uaniso restraints and constraints
Uanis(O2W) \\sim Ueq, Uanis(O3W) \\sim Ueq, Uanis(O4) \\sim Ueq, Uanis(O5)
\\sim Ueq, Uanis(O6) \\sim Ueq, Uanis(O8) \\sim Ueq, Uanis(O14) \\sim Ueq,
Uanis(O22) \\sim Ueq, Uanis(O24) \\sim Ueq, Uanis(O11) \\sim Ueq, Uanis(O23)
\\sim Ueq: with sigma of 0.01 and sigma for terminal atoms of 0.02
Uanis(O3) \\sim Ueq, Uanis(O12) \\sim Ueq, Uanis(O21) \\sim Ueq, Uanis(O9)
\\sim Ueq, Uanis(O10) \\sim Ueq, Uanis(O19) \\sim Ueq, Uanis(O8W) \\sim Ueq,
Uanis(O9W) \\sim Ueq: with sigma of 0.01 and sigma for terminal atoms of 0.02
Uanis(O1) \\sim Ueq, Uanis(O9) \\sim Ueq, Uanis(O15) \\sim Ueq, Uanis(O20)
\\sim Ueq, Uanis(O4W) \\sim Ueq, Uanis(O5W) \\sim Ueq, Uanis(O7W) \\sim Ueq,
Uanis(O10W) \\sim Ueq: with sigma of 0.005 and sigma for terminal atoms of 0.01
2. Others
 Fixed Sof: O7W(0.5) O8W(0.5) O9W(0.16667) O10W(0.5)
;
_shelx_shelxl_version_number 2014/7
_olex2_submission_special_instructions 'No special instructions were received'

loop_
_space_group_symop_operation_xyz
'x, y, z'
'-x+1/2, -y, z+1/2'
'-x, y+1/2, -z+1/2'
'x+1/2, -y+1/2, -z'
'z, x, y'
'z+1/2, -x+1/2, -y'
'-z+1/2, -x, y+1/2'
'-z, x+1/2, -y+1/2'
'y, z, x'
'-y, z+1/2, -x+1/2'
'y+1/2, -z+1/2, -x'
'-y+1/2, -z, x+1/2'
'y+1/4, x+1/4, z+1/4'
'-y+1/4, -x+3/4, z+3/4'
'y+3/4, -x+1/4, -z+3/4'
'-y+3/4, x+3/4, -z+1/4'
'x+1/4, z+1/4, y+1/4'
'-x+3/4, z+3/4, -y+1/4'
'-x+1/4, -z+3/4, y+3/4'
'x+3/4, -z+1/4, -y+3/4'
'z+1/4, y+1/4, x+1/4'
'z+3/4, -y+1/4, -x+3/4'
'-z+3/4, y+3/4, -x+1/4'
'-z+1/4, -y+3/4, x+3/4'
'x+1/2, y+1/2, z+1/2'
'-x+1, -y+1/2, z+1'
'-x+1/2, y+1, -z+1'
'x+1, -y+1, -z+1/2'
'z+1/2, x+1/2, y+1/2'
'z+1, -x+1, -y+1/2'
'-z+1, -x+1/2, y+1'
'-z+1/2, x+1, -y+1'
'y+1/2, z+1/2, x+1/2'
'-y+1/2, z+1, -x+1'
'y+1, -z+1, -x+1/2'
'-y+1, -z+1/2, x+1'
'y+3/4, x+3/4, z+3/4'
'-y+3/4, -x+5/4, z+5/4'
'y+5/4, -x+3/4, -z+5/4'
'-y+5/4, x+5/4, -z+3/4'
'x+3/4, z+3/4, y+3/4'
'-x+5/4, z+5/4, -y+3/4'
'-x+3/4, -z+5/4, y+5/4'
'x+5/4, -z+3/4, -y+5/4'
'z+3/4, y+3/4, x+3/4'
'z+5/4, -y+3/4, -x+5/4'
'-z+5/4, y+5/4, -x+3/4'
'-z+3/4, -y+5/4, x+5/4'

loop_
_atom_site_label
_atom_site_type_symbol
_atom_site_fract_x
_atom_site_fract_y
_atom_site_fract_z
_atom_site_U_iso_or_equiv
_atom_site_adp_type
_atom_site_occupancy
_atom_site_site_symmetry_order
_atom_site_calc_flag
_atom_site_refinement_flags_posn
_atom_site_refinement_flags_adp
_atom_site_refinement_flags_occupancy
W1 W 0.5000 0.2500 0.1250 0.0085(5) Uani 1 4 d S T P
W2 W 0.54597(3) 0.15162(3) 0.06750(3) 0.0134(3) Uani 1 1 d . . .
W3 W 0.60189(3) 0.22258(3) 0.06540(3) 0.0133(3) Uani 1 1 d . . .
W4 W 0.61260(3) 0.15417(4) 0.00005(4) 0.0218(3) Uani 1 1 d . . .
W5 W 0.54907(4) 0.08772(4) 0.00440(4) 0.0273(3) Uani 1 1 d . . .
W6 W 0.53188(4) 0.15711(4) -0.05076(4) 0.0301(4) Uani 1 1 d . . .
W7 W 0.58763(5) 0.22892(4) -0.05407(4) 0.0344(4) Uani 1 1 d . . .
W8 W 0.66058(4) 0.23283(4) -0.00114(4) 0.0330(4) Uani 1 1 d . . .
Sm1 Sm 0.58123(4) 0.18376(4) 0.16909(4) 0.0136(3) Uani 1 1 d . . .
K1 K 0.5000 0.2500 0.0201(3) 0.033(3) Uani 1 2 d S T P
Na1 Na 0.5088(6) -0.0088(6) 0.0088(6) 0.063(10) Uani 1 3 d S T P
O1 O 0.5321(5) 0.2247(5) 0.1532(5) 0.011(4) Uani 1 1 d . U .
O2 O 0.5574(6) 0.1512(5) 0.1152(5) 0.019(5) Uani 1 1 d . . .
O3 O 0.4976(5) 0.1505(5) 0.0648(5) 0.013(4) Uani 1 1 d . U .
O4 O 0.5513(5) 0.2052(5) 0.0590(5) 0.018(5) Uani 1 1 d . U .
O5 O 0.6054(5) 0.1625(5) 0.0513(5) 0.014(4) Uani 1 1 d . U .
O6 O 0.5575(6) 0.1014(6) 0.0571(6) 0.025(5) Uani 1 1 d . U .
O7 O 0.5505(6) 0.1455(6) 0.0069(6) 0.024(5) Uani 1 1 d . . .
O8 O 0.6070(5) 0.2133(5) 0.1124(5) 0.018(4) Uani 1 1 d . U .
O9 O 0.5926(5) 0.2704(5) 0.0622(5) 0.011(4) Uani 1 1 d . U .
O10 O 0.6535(5) 0.2215(6) 0.0527(6) 0.025(5) Uani 1 1 d . U .
O11 O 0.6052(6) 0.2168(6) 0.0055(5) 0.021(5) Uani 1 1 d . U .
O12 O 0.6105(6) 0.1044(6) -0.0027(6) 0.027(5) Uani 1 1 d . U .
O13 O 0.6597(5) 0.1660(6) -0.0042(6) 0.032(6) Uani 1 1 d . . .
O14 O 0.5940(6) 0.1666(6) -0.0472(6) 0.030(5) Uani 1 1 d . U .
O15 O 0.5021(5) 0.0797(6) 0.0103(6) 0.025(5) Uani 1 1 d . U .
O16 O 0.5464(7) 0.1043(7) -0.0473(6) 0.040(6) Uani 1 1 d . . .
O17 O 0.5705(7) 0.0405(7) 0.0211(8) 0.050(7) Uani 1 1 d . . .
O18 O 0.5649(8) 0.0423(8) -0.0182(9) 0.061(8) Uani 1 1 d . . .
O19 O 0.4854(6) 0.1518(7) -0.0387(6) 0.041(6) Uani 1 1 d . U .
O20 O 0.5319(6) 0.1585(7) -0.0996(6) 0.039(6) Uani 1 1 d . U .
O21 O 0.5394(6) 0.2088(7) -0.0395(6) 0.036(6) Uani 1 1 d . U .
O22 O 0.5841(7) 0.2277(7) -0.1018(6) 0.047(7) Uani 1 1 d . U .
O23 O 0.5767(8) 0.2754(7) -0.0428(7) 0.050(7) Uani 1 1 d . U .
O24 O 0.6416(6) 0.2282(6) -0.0526(6) 0.034(6) Uani 1 1 d . U .
O25 O 0.6563(8) 0.2813(6) 0.0023(8) 0.050(7) Uani 1 1 d . . .
O26 O 0.7065(7) 0.2293(9) -0.0285(9) 0.057(8) Uani 1 1 d . . .
O27 O 0.7125(7) 0.2250(8) 0.0127(10) 0.064(9) Uani 1 1 d . . .
O1W O 0.6352(9) 0.1417(8) 0.1400(9) 0.069(9) Uani 1 1 d . . .
O2W O 0.5857(7) 0.1218(7) 0.1997(7) 0.046(7) Uani 1 1 d . U .
O3W O 0.5627(7) 0.1988(7) 0.2328(6) 0.039(6) Uani 1 1 d . U .
O4W O 0.6426(7) 0.1887(7) 0.2026(8) 0.052(7) Uani 1 1 d . U .
O5W O 0.6905(6) 0.2022(7) 0.1199(7) 0.042(6) Uani 1 1 d . U .
O6W O 0.7500 0.2929(11) 0.0000 0.089(18) Uani 1 2 d S T P
O7W O 0.4332(13) 0.1663(13) -0.0951(12) 0.038(12) Uani 0.5 1 d . U .
O8W O 0.5860(15) 0.0697(13) 0.1266(13) 0.046(13) Uani 0.5 1 d . U .
O9W O 0.450(2) 0.050(2) -0.050(2) 0.10(2) Uani 0.5 3 d S TU P
O10W O 0.697(2) 0.160(2) 0.070(2) 0.10(3) Uani 0.5 1 d . U .

loop_
_atom_site_aniso_label
_atom_site_aniso_U_11
_atom_site_aniso_U_22
_atom_site_aniso_U_33
_atom_site_aniso_U_23
_atom_site_aniso_U_13
_atom_site_aniso_U_12
W1 0.0075(7) 0.0075(7) 0.0106(11) 0.000 0.000 0.000
W2 0.0142(6) 0.0137(6) 0.0124(6) -0.0053(5) 0.0017(5) 0.0005(5)
W3 0.0113(6) 0.0157(6) 0.0129(6) -0.0009(5) 0.0016(5) 0.0006(5)
W4 0.0202(7) 0.0247(7) 0.0206(7) -0.0074(6) 0.0071(5) 0.0063(5)
W5 0.0309(8) 0.0229(7) 0.0280(8) -0.0165(6) 0.0036(6) 0.0013(6)
W6 0.0327(8) 0.0422(9) 0.0152(7) -0.0147(6) 0.0001(6) 0.0116(7)
W7 0.0468(9) 0.0380(8) 0.0182(7) 0.0011(6) 0.0112(6) 0.0108(7)
W8 0.0249(8) 0.0384(8) 0.0358(8) -0.0022(7) 0.0186(7) -0.0026(6)
Sm1 0.0124(7) 0.0128(7) 0.0155(8) 0.0009(6) -0.0034(6) 0.0029(6)
K1 0.037(6) 0.030(6) 0.033(6) 0.000 0.000 0.010(5)
Na1 0.063(10) 0.063(10) 0.063(10) -0.050(12) 0.050(12) -0.050(12)
O1 0.010(6) 0.010(6) 0.015(6) 0.001(5) -0.005(5) 0.002(5)
O2 0.031(12) 0.014(11) 0.011(10) -0.002(8) -0.006(9) -0.003(9)
O3 0.006(8) 0.021(9) 0.014(8) -0.007(7) 0.005(7) -0.001(7)
O4 0.018(9) 0.017(9) 0.019(9) -0.005(8) -0.003(8) 0.007(8)
O5 0.008(8) 0.013(8) 0.020(9) 0.001(7) 0.003(7) 0.004(7)
O6 0.031(10) 0.020(9) 0.025(9) -0.015(8) -0.005(8) 0.003(8)
O7 0.018(11) 0.031(12) 0.023(12) -0.014(10) 0.005(9) -0.002(10)
O8 0.020(9) 0.023(9) 0.012(8) 0.004(7) -0.010(7) -0.006(8)
O9 0.011(6) 0.009(6) 0.014(6) 0.002(5) 0.007(5) 0.005(5)
O10 0.012(9) 0.029(10) 0.033(10) -0.001(8) 0.007(8) 0.002(8)
O11 0.016(9) 0.030(10) 0.018(9) -0.007(8) 0.004(8) 0.004(8)
O12 0.026(10) 0.022(9) 0.034(10) -0.012(9) -0.001(9) 0.012(8)
O13 0.011(11) 0.044(14) 0.041(14) -0.016(12) 0.009(10) -0.003(10)
O14 0.032(10) 0.036(10) 0.023(9) 0.006(9) 0.008(8) 0.009(9)
O15 0.016(9) 0.026(9) 0.035(10) -0.015(8) -0.002(8) -0.009(8)
O16 0.048(16) 0.043(15) 0.028(13) -0.015(12) -0.008(12) 0.020(12)
O17 0.045(16) 0.032(15) 0.07(2) -0.019(14) -0.008(15) 0.005(13)
O18 0.06(2) 0.050(18) 0.07(2) -0.029(16) 0.012(16) -0.009(15)
O19 0.030(12) 0.057(15) 0.037(13) -0.017(12) 0.012(11) 0.004(11)
O20 0.041(11) 0.051(11) 0.026(10) -0.013(9) 0.011(9) 0.014(10)
O21 0.041(11) 0.041(11) 0.024(10) -0.009(9) 0.007(9) 0.010(9)
O22 0.059(15) 0.061(15) 0.021(12) -0.001(11) 0.009(12) -0.001(13)
O23 0.071(17) 0.034(13) 0.046(14) 0.004(12) 0.023(13) 0.014(13)
O24 0.036(10) 0.040(11) 0.027(10) -0.012(9) 0.021(9) 0.004(9)
O25 0.07(2) 0.028(14) 0.052(17) -0.007(13) 0.033(15) -0.012(13)
O26 0.022(14) 0.08(2) 0.07(2) -0.008(17) 0.021(14) 0.001(14)
O27 0.019(14) 0.08(2) 0.10(3) -0.008(19) 0.023(15) -0.017(14)
O1W 0.08(2) 0.055(19) 0.07(2) -0.009(16) -0.022(18) 0.054(17)
O2W 0.029(12) 0.043(14) 0.067(16) 0.030(12) -0.011(12) 0.017(11)
O3W 0.049(11) 0.045(11) 0.023(10) -0.007(9) 0.005(9) -0.012(10)
O4W 0.045(12) 0.045(12) 0.067(13) -0.008(10) -0.036(10) 0.002(10)
O5W 0.029(10) 0.054(12) 0.044(11) 0.015(10) -0.018(9) 0.015(9)
O6W 0.07(3) 0.03(2) 0.16(5) 0.000 0.06(3) 0.000
O7W 0.041(16) 0.043(16) 0.029(16) -0.017(12) -0.010(12) 0.013(13)
O8W 0.07(3) 0.03(2) 0.04(2) -0.001(18) -0.03(2) 0.009(19)
O9W 0.10(2) 0.10(2) 0.10(2) 0.011(16) -0.011(16) 0.011(16)
O10W 0.10(3) 0.10(3) 0.10(3) 0.003(14) -0.012(14) 0.012(14)

loop_
_atom_type_symbol
_atom_type_description
_atom_type_scat_dispersion_real
_atom_type_scat_dispersion_imag
_atom_type_scat_source
C C 0.0033 0.0016 'International Tables Vol C Tables 4.2.6.8 and 6.1.1.4'
H H 0.0000 0.0000 'International Tables Vol C Tables 4.2.6.8 and 6.1.1.4'
Na Na 0.0362 0.0249 'International Tables Vol C Tables 4.2.6.8 and 6.1.1.4'
O O 0.0106 0.0060 'International Tables Vol C Tables 4.2.6.8 and 6.1.1.4'
P P 0.1023 0.0942 'International Tables Vol C Tables 4.2.6.8 and 6.1.1.4'
Nb Nb -2.0727 0.6215 'International Tables Vol C Tables 4.2.6.8 and 6.1.1.4'
Sm Sm -0.1638 3.4418 'International Tables Vol C Tables 4.2.6.8 and 6.1.1.4'
W W -0.8490 6.8722 'International Tables Vol C Tables 4.2.6.8 and 6.1.1.4'
K K 0.2009 0.2494 'International Tables Vol C Tables 4.2.6.8 and 6.1.1.4'

loop_
_geom_angle_atom_site_label_1
_geom_angle_atom_site_label_2
_geom_angle_atom_site_label_3
_geom_angle
_geom_angle_site_symmetry_1
_geom_angle_site_symmetry_3
K1 W1 K1 180.0 39_454 .
O1 W1 K1 55.4(6) 16_545 .
O1 W1 K1 55.4(6) . 39_454
O1 W1 K1 55.4(6) 39_454 .
O1 W1 K1 124.6(6) 26_554 .
O1 W1 K1 124.6(6) 39_454 39_454
O1 W1 K1 124.6(6) . .
O1 W1 K1 124.6(6) 16_545 39_454
O1 W1 K1 55.4(6) 26_554 39_454
O1 W1 O1 108.8(6) 16_545 26_554
O1 W1 O1 108.8(6) 39_454 26_554
O1 W1 O1 110.9(11) 26_554 .
O1 W1 O1 110.9(11) 39_454 16_545
O1 W1 O1 108.8(6) 16_545 .
O1 W1 O1 108.8(6) 39_454 .
O2 W2 W5 131.9(6) . .
O2 W2 O4 97.9(8) . .
O2 W2 O5 91.8(8) . .
O2 W2 O6 97.6(9) . .
O2 W2 O7 161.2(8) . .
O3 W2 W5 88.8(6) . .
O3 W2 O2 106.6(9) . .
O3 W2 O4 96.4(8) . .
O3 W2 O5 159.8(7) . .
O3 W2 O6 100.6(9) . .
O3 W2 O7 91.0(8) . .
O4 W2 W5 125.9(6) . .
O4 W2 O5 72.3(7) . .
O4 W2 O7 86.4(8) . .
O5 W2 W5 84.8(5) . .
O6 W2 W5 34.3(6) . .
O6 W2 O4 152.5(8) . .
O6 W2 O5 84.7(8) . .
O6 W2 O7 72.0(8) . .
O7 W2 W5 39.6(5) . .
O7 W2 O5 71.9(7) . .
W8 W3 K1 105.18(14) . .
O4 W3 W8 124.5(6) . .
O4 W3 K1 36.6(6) . .
O4 W3 O5 73.3(7) . .
O4 W3 O11 84.4(8) . .
O5 W3 W8 84.5(5) . .
O5 W3 K1 101.1(5) . .
O8 W3 W8 132.8(6) . .
O8 W3 K1 121.7(7) . .
O8 W3 O4 98.8(8) . .
O8 W3 O5 91.7(8) . .
O8 W3 O9 105.8(9) . .
O8 W3 O10 97.3(9) . .
O8 W3 O11 161.0(8) . .
O9 W3 W8 87.9(6) . .
O9 W3 K1 64.7(6) . .
O9 W3 O4 97.5(8) . .
O9 W3 O5 161.5(7) . .
O9 W3 O10 100.9(8) . .
O9 W3 O11 92.2(8) . .
O10 W3 W8 35.5(7) . .
O10 W3 K1 140.5(7) . .
O10 W3 O4 151.2(8) . .
O10 W3 O5 82.5(8) . .
O10 W3 O11 73.0(8) . .
O11 W3 W8 40.0(5) . .
O11 W3 K1 71.3(5) . .
O11 W3 O5 71.2(7) . .
O5 W4 O7 77.3(7) . .
O5 W4 O11 75.1(7) . .
O7 W4 O11 90.7(7) . .
O12 W4 O5 102.0(9) . .
O12 W4 O7 80.1(8) . .
O12 W4 O11 170.7(8) . .
O12 W4 O14 99.9(10) . .
O13 W4 O5 100.3(9) . .
O13 W4 O7 173.7(9) . .
O13 W4 O11 83.1(9) . .
O13 W4 O12 106.2(10) . .
O13 W4 O14 101.9(10) . .
O14 W4 O5 142.9(8) . .
O14 W4 O7 77.4(9) . .
O14 W4 O11 78.5(8) . .
O6 W5 W2 32.5(6) . .
O6 W5 O7 72.9(8) . .
O6 W5 O12 84.0(8) . .
O7 W5 W2 42.3(6) . .
O7 W5 O12 73.8(7) . .
O12 W5 W2 85.7(5) . .
O15 W5 W2 89.9(6) . .
O15 W5 O6 94.2(9) . .
O15 W5 O7 100.7(9) . .
O15 W5 O12 174.4(8) . .
O15 W5 O16 96.9(10) . .
O15 W5 O17 101.7(11) . .
O15 W5 O18 101.7(11) . .
O16 W5 W2 116.7(7) . .
O16 W5 O6 147.3(9) . .
O16 W5 O7 74.9(9) . .
O16 W5 O12 82.1(10) . .
O16 W5 O17 125.1(11) . .
O17 W5 W2 114.5(8) . .
O17 W5 O6 82.1(10) . .
O17 W5 O7 147.4(9) . .
O17 W5 O12 83.3(9) . .
O18 W5 W2 156.4(10) . .
O18 W5 O6 125.0(12) . .
O18 W5 O7 149.8(11) . .
O18 W5 O12 83.6(10) . .
O18 W5 O16 82.6(12) . .
O18 W5 O17 43.3(12) . .
O7 W6 O14 71.2(7) . .
O16 W6 O7 71.4(8) . .
O16 W6 O14 83.1(10) . .
O19 W6 O7 92.1(10) . .
O19 W6 O14 162.2(9) . .
O19 W6 O16 97.6(12) . .
O19 W6 O20 104.6(11) . .
O19 W6 O21 101.0(11) . .
O20 W6 O7 160.0(9) . .
O20 W6 O14 93.0(9) . .
O20 W6 O16 95.2(10) . .
O20 W6 O21 100.5(11) . .
O21 W6 O7 86.8(9) . .
O21 W6 O14 72.7(9) . .
O21 W6 O16 151.7(10) . .
O14 W7 O11 71.4(7) . .
O21 W7 O11 85.6(9) . .
O21 W7 O14 72.2(9) . .
O22 W7 O11 162.6(10) . .
O22 W7 O14 95.2(10) . .
O22 W7 O21 101.0(11) . .
O22 W7 O23 103.7(12) . .
O22 W7 O24 95.8(11) . .
O23 W7 O11 91.6(10) . .
O23 W7 O14 159.1(10) . .
O23 W7 O21 95.2(11) . .
O23 W7 O24 103.3(12) . .
O24 W7 O11 72.2(8) . .
O24 W7 O14 83.2(9) . .
O24 W7 O21 151.2(10) . .
O10 W8 W3 33.8(6) . .
O10 W8 O11 73.2(8) . .
O10 W8 O13 80.7(8) . .
O11 W8 W3 42.0(5) . .
O11 W8 O13 73.5(7) . .
O13 W8 W3 84.9(5) . .
O24 W8 W3 117.4(6) . .
O24 W8 O10 147.7(9) . .
O24 W8 O11 75.7(8) . .
O24 W8 O13 82.4(9) . .
O25 W8 W3 90.3(8) . .
O25 W8 O10 97.1(11) . .
O25 W8 O11 100.5(11) . .
O25 W8 O13 174.0(10) . .
O25 W8 O24 96.8(12) . .
O25 W8 O26 100.2(12) . .
O25 W8 O27 102.1(13) . .
O26 W8 W3 159.4(9) . .
O26 W8 O10 126.3(11) . .
O26 W8 O11 149.1(11) . .
O26 W8 O13 85.5(10) . .
O26 W8 O24 79.2(11) . .
O26 W8 O27 45.6(12) . .
O27 W8 W3 115.0(10) . .
O27 W8 O10 81.2(11) . .
O27 W8 O11 147.6(11) . .
O27 W8 O13 83.2(10) . .
O27 W8 O24 123.8(11) . .
O1 Sm1 K1 44.1(4) . 39_454
O1 Sm1 O2 81.0(6) . .
O1 Sm1 O3 71.1(6) . 16_545
O1 Sm1 O8 79.2(6) . .
O1 Sm1 O9 69.2(6) . 39_454
O1 Sm1 O1W 143.0(8) . .
O1 Sm1 O2W 135.3(7) . .
O1 Sm1 O3W 83.5(7) . .
O1 Sm1 O4W 136.4(7) . .
O2 Sm1 K1 115.4(5) . 39_454
O2 Sm1 O3 137.3(6) . 16_545
O2 Sm1 O8 71.4(6) . .
O2 Sm1 O9 73.7(6) . 39_454
O2 Sm1 O1W 70.8(8) . .
O2 Sm1 O2W 86.8(8) . .
O2 Sm1 O3W 139.5(7) . .
O2 Sm1 O4W 136.6(8) . .
O3 Sm1 K1 63.3(4) 16_545 39_454
O3 Sm1 O8 72.1(6) 16_545 .
O3 Sm1 O9 122.1(6) 16_545 39_454
O3 Sm1 O1W 115.2(9) 16_545 .
O3 Sm1 O2W 135.6(8) 16_545 .
O3 Sm1 O4W 65.6(7) 16_545 .
O8 Sm1 K1 115.4(5) . 39_454
O8 Sm1 O9 135.8(6) . 39_454
O8 Sm1 O1W 69.5(9) . .
O8 Sm1 O2W 136.3(8) . .
O8 Sm1 O4W 92.0(8) . .
O9 Sm1 K1 58.8(4) 39_454 39_454
O9 Sm1 O1W 122.1(8) 39_454 .
O9 Sm1 O2W 66.1(7) 39_454 .
O9 Sm1 O4W 132.1(8) 39_454 .
O1W Sm1 K1 172.8(6) . 39_454
O2W Sm1 K1 108.1(6) . 39_454
O2W Sm1 O1W 67.7(9) . .
O2W Sm1 O4W 78.2(8) . .
O3W Sm1 K1 39.4(6) . 39_454
O3W Sm1 O3 69.3(7) . 16_545
O3W Sm1 O8 141.0(7) . .
O3W Sm1 O9 65.8(7) . 39_454
O3W Sm1 O1W 133.5(9) . .
O3W Sm1 O2W 78.5(9) . .
O3W Sm1 O4W 77.0(9) . .
O4W Sm1 K1 108.0(7) . 39_454
O4W Sm1 O1W 65.8(9) . .
W1 K1 W3 66.77(14) . .
W1 K1 W3 66.77(14) . 26_554
W1 K1 Sm1 59.89(12) . 16_545
W3 K1 W3 133.5(3) . 26_554
W3 K1 Sm1 97.30(15) 26_554 16_545
W3 K1 Sm1 58.47(8) . 16_545
O1 K1 W1 28.1(3) 39_454 .
O1 K1 W1 28.1(3) 16_545 .
O1 K1 W3 58.8(3) 39_454 26_554
O1 K1 W3 79.7(4) 39_454 .
O1 K1 W3 79.7(4) 16_545 26_554
O1 K1 W3 58.8(3) 16_545 .
O1 K1 Sm1 87.9(4) 39_454 16_545
O1 K1 Sm1 31.8(3) 16_545 16_545
O1 K1 O1 56.1(6) 16_545 39_454
O4 K1 W1 60.3(4) 26_554 .
O4 K1 W1 60.3(4) . .
O4 K1 W3 121.4(5) . 26_554
O4 K1 W3 24.2(4) 26_554 26_554
O4 K1 W3 24.2(4) . .
O4 K1 W3 121.4(5) 26_554 .
O4 K1 Sm1 77.1(4) . 16_545
O4 K1 Sm1 74.1(4) 26_554 16_545
O4 K1 O1 65.4(5) 26_554 39_454
O4 K1 O1 62.7(5) 26_554 16_545
O4 K1 O1 62.7(5) . 39_454
O4 K1 O1 65.4(5) . 16_545
O4 K1 O4 120.5(9) 26_554 .
O4 K1 O21 76.2(6) 26_554 26_554
O4 K1 O21 163.0(7) 26_554 .
O4 K1 O21 76.2(6) . .
O4 K1 O21 163.0(7) . 26_554
O4 K1 O3W 92.7(6) . 16_545
O4 K1 O3W 92.7(6) 26_554 39_454
O4 K1 O3W 89.4(6) . 39_454
O4 K1 O3W 89.4(6) 26_554 16_545
O21 K1 W1 136.3(5) 26_554 .
O21 K1 W1 136.3(5) . .
O21 K1 W3 75.1(5) 26_554 26_554
O21 K1 W3 145.9(5) . 26_554
O21 K1 W3 75.1(5) . .
O21 K1 W3 145.9(5) 26_554 .
O21 K1 Sm1 106.8(5) 26_554 16_545
O21 K1 Sm1 115.9(5) . 16_545
O21 K1 O1 126.3(6) 26_554 16_545
O21 K1 O1 133.1(6) . 16_545
O21 K1 O1 126.3(6) . 39_454
O21 K1 O1 133.1(6) 26_554 39_454
O21 K1 O21 87.4(9) 26_554 .
O3W K1 W1 92.1(5) 16_545 .
O3W K1 W1 92.1(5) 39_454 .
O3W K1 W3 68.8(5) 16_545 .
O3W K1 W3 68.8(5) 39_454 26_554
O3W K1 W3 113.0(5) 39_454 .
O3W K1 W3 113.0(5) 16_545 26_554
O3W K1 Sm1 152.0(6) 39_454 16_545
O3W K1 Sm1 32.2(4) 16_545 16_545
O3W K1 O1 64.0(6) 16_545 16_545
O3W K1 O1 120.1(6) 16_545 39_454
O3W K1 O1 120.1(6) 39_454 16_545
O3W K1 O1 64.0(6) 39_454 39_454
O3W K1 O21 83.6(7) 16_545 26_554
O3W K1 O21 83.6(7) 39_454 .
O3W K1 O21 93.3(7) 16_545 .
O3W K1 O21 93.3(7) 39_454 26_554
O3W K1 O3W 175.8(10) 39_454 16_545
O17 Na1 O17 116.9(5) 6 .
O17 Na1 O17 116.9(5) 6 12_554
O17 Na1 O17 116.9(5) 12_554 .
O17 Na1 O18 100.1(7) 6 .
O17 Na1 O18 141.8(7) 12_554 .
O17 Na1 O18 141.8(7) . 6
O17 Na1 O18 28.6(8) 12_554 12_554
O17 Na1 O18 28.6(8) . .
O17 Na1 O18 100.1(7) 12_554 6
O17 Na1 O18 28.6(8) 6 6
O17 Na1 O18 100.1(7) . 12_554
O17 Na1 O18 141.8(7) 6 12_554
O18 Na1 O18 117.6(5) 6 .
O18 Na1 O18 117.6(5) 12_554 .
O18 Na1 O18 117.6(5) 6 12_554
W1 O1 Sm1 159.4(10) . .
W1 O1 K1 96.5(7) . 39_454
Sm1 O1 K1 104.1(6) . 39_454
W2 O2 Sm1 148.9(10) . .
W2 O3 Sm1 156.0(10) . 39_454
W2 O4 K1 125.1(8) . .
W3 O4 W2 113.0(9) . .
W3 O4 K1 119.2(8) . .
W3 O5 W2 93.2(7) . .
W4 O5 W2 110.8(9) . .
W4 O5 W3 112.7(8) . .
W2 O6 W5 113.1(11) . .
W2 O7 W4 99.7(8) . .
W2 O7 W6 152.4(10) . .
W5 O7 W2 98.2(9) . .
W5 O7 W4 99.1(8) . .
W5 O7 W6 98.0(8) . .
W6 O7 W4 99.8(8) . .
W3 O8 Sm1 147.7(10) . .
W3 O9 Sm1 156.9(9) . 16_545
W3 O10 W8 110.6(10) . .
W3 O11 W4 100.7(8) . .
W3 O11 W7 154.4(10) . .
W7 O11 W4 98.1(7) . .
W8 O11 W3 98.0(8) . .
W8 O11 W4 98.7(8) . .
W8 O11 W7 96.0(8) . .
W4 O12 W5 107.1(9) . .
W4 O13 W8 104.6(10) . .
W4 O14 W6 111.5(10) . .
W4 O14 W7 111.6(11) . .
W6 O14 W7 92.5(8) . .
W5 O16 W6 111.4(11) . .
W5 O17 Na1 100.6(12) . .
O18 O17 W5 66.6(17) . .
O18 O17 Na1 76.6(16) . .
W5 O18 Na1 101.0(11) . .
O17 O18 W5 70.1(15) . .
O17 O18 Na1 74.8(17) . .
W6 O21 W7 115.3(11) . .
W6 O21 K1 124.6(10) . .
W7 O21 K1 115.7(10) . .
W7 O24 W8 111.6(9) . .
O27 O26 W8 68.1(14) . .
O26 O27 W8 66.3(16) . .
Sm1 O3W K1 108.4(9) . 39_454

loop_
_geom_bond_atom_site_label_1
_geom_bond_atom_site_label_2
_geom_bond_distance
_geom_bond_site_symmetry_2
W1 K1 3.771(11) .
W1 K1 3.771(11) 39_454
W1 O1 1.785(17) 39_454
W1 O1 1.785(17) 16_545
W1 O1 1.785(17) 26_554
W1 O1 1.785(17) .
W2 W5 3.2309(17) .
W2 O2 1.762(18) .
W2 O3 1.744(17) .
W2 O4 1.959(19) .
W2 O5 2.250(18) .
W2 O6 1.89(2) .
W2 O7 2.19(2) .
W3 W8 3.2112(18) .
W3 K1 4.128(4) .
W3 O4 1.938(19) .
W3 O5 2.222(18) .
W3 O8 1.733(18) .
W3 O9 1.754(17) .
W3 O10 1.911(19) .
W3 O11 2.168(19) .
W4 O5 1.885(19) .
W4 O7 2.27(2) .
W4 O11 2.28(2) .
W4 O12 1.79(2) .
W4 O13 1.75(2) .
W4 O14 1.88(2) .
W5 O6 1.98(2) .
W5 O7 2.08(2) .
W5 O12 2.30(2) .
W5 O15 1.72(2) .
W5 O16 1.96(2) .
W5 O17 1.96(3) .
W5 O18 1.91(3) .
W6 O7 2.22(2) .
W6 O14 2.26(2) .
W6 O16 1.97(2) .
W6 O19 1.74(2) .
W6 O20 1.76(2) .
W6 O21 1.92(2) .
W7 O11 2.27(2) .
W7 O14 2.27(2) .
W7 O21 1.95(2) .
W7 O22 1.72(2) .
W7 O23 1.76(2) .
W7 O24 1.94(2) .
W8 O10 1.99(2) .
W8 O11 2.09(2) .
W8 O13 2.40(2) .
W8 O24 1.98(2) .
W8 O25 1.75(2) .
W8 O26 1.93(2) .
W8 O27 1.95(3) .
Sm1 K1 4.356(6) 39_454
Sm1 O1 2.369(17) .
Sm1 O2 2.422(18) .
Sm1 O3 2.455(17) 16_545
Sm1 O8 2.477(19) .
Sm1 O9 2.478(17) 39_454
Sm1 O1W 2.67(3) .
Sm1 O2W 2.49(2) .
Sm1 O3W 2.45(2) .
Sm1 O4W 2.52(2) .
K1 W3 4.128(4) 26_554
K1 Sm1 4.356(6) 16_545
K1 O1 3.13(2) 39_454
K1 O1 3.13(2) 16_545
K1 O4 2.819(19) 26_554
K1 O4 2.819(19) .
K1 O21 2.97(2) 26_554
K1 O21 2.97(2) .
K1 O3W 2.91(3) 16_545
K1 O3W 2.91(3) 39_454
Na1 O17 2.87(3) 6
Na1 O17 2.87(3) .
Na1 O17 2.87(3) 12_554
Na1 O18 2.90(3) 6
Na1 O18 2.90(3) .
Na1 O18 2.90(3) 12_554
O1 K1 3.13(2) 39_454
O3 Sm1 2.455(17) 39_454
O9 Sm1 2.478(17) 16_545
O17 O18 1.43(4) .
O26 O27 1.50(4) .
O3W K1 2.91(3) 39_454
